data_8106637
loop_
_publ_author_name
'Wang, Kun-Yan'
'Yang, Xiao-Li'

_publ_section_title
;
 The crystal structure of tert-butyl
 2,6-dihydropyrrolo[3,4-c]pyrazole-5(4H)-carboxylate, C10H15N3O2
;
_journal_issue 4
_journal_name_full 'Zeitschrift f\"ur Kristallographie - New Crystal Structures'
_journal_page_first 669
_journal_page_last 670
_journal_paper_doi 10.1515/ncrs-2016-0403
_journal_volume 232
_journal_year 2017
_chemical_formula_moiety 'C10 H15 N3 O2'
_chemical_formula_sum 'C10 H15 N3 O2'
_chemical_formula_weight 209.25
_space_group_IT_number 14
_space_group_name_Hall '-P 2yn'
_space_group_name_H-M_alt 'P 1 21/n 1'
_symmetry_cell_setting monoclinic
_symmetry_Int_Tables_number 14
_symmetry_space_group_name_Hall '-P 2yn'
_symmetry_space_group_name_H-M 'P 1 21/n 1'
_atom_sites_solution_hydrogens geom
_atom_sites_solution_primary direct
_atom_sites_solution_secondary difmap
_cell_angle_alpha 90.00
_cell_angle_beta 103.648(4)
_cell_angle_gamma 90.00
_cell_formula_units_Z 4
_cell_length_a 10.9501(14)
_cell_length_b 9.2193(9)
_cell_length_c 11.2149(14)
_cell_measurement_reflns_used 1656
_cell_measurement_temperature 173(2)
_cell_measurement_theta_max 25.24
_cell_measurement_theta_min 2.89
_cell_volume 1100.2(2)
_computing_cell_refinement 'CAD-4 Software [3]'
_computing_data_collection 'CAD-4 Software (Enraf-Nonius, 1989) [3]'
_computing_data_reduction 'XCAD4 (Harms & Wocadlo, 1995) [4]'
_computing_molecular_graphics 'SHELXTL [6]'
_computing_publication_material 'PLATON (Spek, 2003) [6]'
_computing_structure_refinement 'SHELXTL [6]'
_computing_structure_solution 'SHELXTL (Bruker, 2000)[6]'
_diffrn_ambient_temperature 173(2)
_diffrn_measured_fraction_theta_full 0.991
_diffrn_measured_fraction_theta_max 0.991
_diffrn_measurement_device_type 'PHOTON100 CMOS detector'
_diffrn_measurement_method 'omega scan'
_diffrn_radiation_monochromator 'TRIUMPH curved crystal monochromator'
_diffrn_radiation_source 'fine-focus sealed tube'
_diffrn_radiation_type MoK\a
_diffrn_radiation_wavelength 0.71073
_diffrn_reflns_av_R_equivalents 0.0467
_diffrn_reflns_av_sigmaI/netI 0.0465
_diffrn_reflns_limit_h_max 12
_diffrn_reflns_limit_h_min -13
_diffrn_reflns_limit_k_max 11
_diffrn_reflns_limit_k_min -11
_diffrn_reflns_limit_l_max 13
_diffrn_reflns_limit_l_min -13
_diffrn_reflns_number 5994
_diffrn_reflns_theta_full 25.35
_diffrn_reflns_theta_max 25.35
_diffrn_reflns_theta_min 2.89
_exptl_absorpt_coefficient_mu 0.090
_exptl_absorpt_correction_T_max 0.7452
_exptl_absorpt_correction_T_min 0.6571
_exptl_absorpt_correction_type multi-scan
_exptl_absorpt_process_details 'SADABS (Bruker, 2014)'
_exptl_crystal_colour colorless
_exptl_crystal_density_diffrn 1.263
_exptl_crystal_density_method 'not measured'
_exptl_crystal_description plate
_exptl_crystal_F_000 448
_exptl_crystal_size_max 0.33
_exptl_crystal_size_mid 0.31
_exptl_crystal_size_min 0.13
_refine_diff_density_max 0.158
_refine_diff_density_min -0.256
_refine_diff_density_rms 0.049
_refine_ls_extinction_method none
_refine_ls_goodness_of_fit_ref 1.049
_refine_ls_hydrogen_treatment mixed
_refine_ls_matrix_type full
_refine_ls_number_parameters 142
_refine_ls_number_reflns 1999
_refine_ls_number_restraints 0
_refine_ls_restrained_S_all 1.049
_refine_ls_R_factor_all 0.0759
_refine_ls_R_factor_gt 0.0476
_refine_ls_shift/su_max 0.000
_refine_ls_shift/su_mean 0.000
_refine_ls_structure_factor_coef Fsqd
_refine_ls_weighting_details 'calc w=1/[\s^2^(Fo^2^)+(0.0414P)^2^+0.3847P] where P=(Fo^2^+2Fc^2^)/3'
_refine_ls_weighting_scheme calc
_refine_ls_wR_factor_gt 0.0944
_refine_ls_wR_factor_ref 0.1054
_reflns_number_gt 1470
_reflns_number_total 1999
_reflns_threshold_expression >2sigma(I)
_cod_data_source_file suppl_ncrs-2016-0403_suppl.cif
_cod_data_source_block 1
_cod_depositor_comments
;
The following automatic conversions were performed:

data item '_symmetry_cell_setting' value 'Monoclinic' was changed to
'monoclinic' in accordance with the built-in table derived from the
CIF Core dictionary named 'cif_core.dic' version 2.4.5 last updated
on 2014-11-21.

Automatic conversion script
Id: cif_fix_values 8738 2021-04-28 16:35:53Z antanas 
;
_cod_original_sg_symbol_H-M 'P 21/n'
_cod_database_code 8106637

loop_
_symmetry_equiv_pos_site_id
_symmetry_equiv_pos_as_xyz
1 x,y,z
2 1/2-x,1/2+y,1/2-z
3 -x,-y,-z
4 1/2+x,1/2-y,1/2+z

loop_
_atom_site_label
_atom_site_type_symbol
_atom_site_fract_x
_atom_site_fract_y
_atom_site_fract_z
_atom_site_U_iso_or_equiv
_atom_site_adp_type
_atom_site_occupancy
_atom_site_symmetry_multiplicity
_atom_site_calc_flag
_atom_site_refinement_flags
_atom_site_disorder_assembly
_atom_site_disorder_group
C1 C 0.6662(2) -0.3612(2) 0.77986(17) 0.0261(5) Uani 1 1 d . . .
H1 H 0.7168 -0.4457 0.7845 0.031 Uiso 1 1 calc R . .
C2 C 0.69598(19) -0.2358(2) 0.84566(17) 0.0234(5) Uani 1 1 d . . .
C3 C 0.59197(18) -0.1478(2) 0.80688(17) 0.0228(4) Uani 1 1 d . . .
C4 C 0.60510(19) -0.0050(2) 0.87196(18) 0.0264(5) Uani 1 1 d . . .
H4A H 0.6034 0.0771 0.8147 0.032 Uiso 1 1 calc R . .
H4B H 0.5392 0.0089 0.9181 0.032 Uiso 1 1 calc R . .
C5 C 0.79460(19) -0.1642(2) 0.94378(18) 0.0271(5) Uani 1 1 d . . .
H5A H 0.8117 -0.2199 1.0214 0.033 Uiso 1 1 calc R . .
H5B H 0.8740 -0.1498 0.9175 0.033 Uiso 1 1 calc R . .
C6 C 0.79152(19) 0.08009(19) 1.02974(17) 0.0231(4) Uani 1 1 d . . .
C7 C 0.7666(2) 0.3313(2) 1.09274(18) 0.0263(5) Uani 1 1 d . . .
C8 C 0.8062(2) 0.3044(2) 1.23031(19) 0.0358(6) Uani 1 1 d . . .
H8A H 0.7385 0.2538 1.2571 0.054 Uiso 1 1 calc R . .
H8B H 0.8232 0.3973 1.2735 0.054 Uiso 1 1 calc R . .
H8C H 0.8823 0.2446 1.2490 0.054 Uiso 1 1 calc R . .
C9 C 0.6512(2) 0.4277(2) 1.0620(2) 0.0369(6) Uani 1 1 d . . .
H9A H 0.6216 0.4357 0.9727 0.055 Uiso 1 1 calc R . .
H9B H 0.6725 0.5242 1.0973 0.055 Uiso 1 1 calc R . .
H9C H 0.5847 0.3853 1.0961 0.055 Uiso 1 1 calc R . .
C10 C 0.8726(2) 0.3912(2) 1.0413(2) 0.0364(6) Uani 1 1 d . . .
H10A H 0.9469 0.3292 1.0669 0.055 Uiso 1 1 calc R . .
H10B H 0.8929 0.4898 1.0721 0.055 Uiso 1 1 calc R . .
H10C H 0.8465 0.3930 0.9515 0.055 Uiso 1 1 calc R . .
N1 N 0.50050(16) -0.20858(17) 0.72198(15) 0.0289(4) Uani 1 1 d . . .
N2 N 0.55061(17) -0.34055(18) 0.70708(16) 0.0292(4) Uani 1 1 d . . .
H2A H 0.504(2) -0.405(2) 0.659(2) 0.035 Uiso 1 1 d . . .
N3 N 0.73097(15) -0.02412(16) 0.95501(15) 0.0246(4) Uani 1 1 d . . .
O1 O 0.71780(13) 0.19643(13) 1.02664(12) 0.0272(4) Uani 1 1 d . . .
O2 O 0.89951(13) 0.06771(13) 1.09171(13) 0.0297(4) Uani 1 1 d . . .

loop_
_atom_site_aniso_label
_atom_site_aniso_U_11
_atom_site_aniso_U_22
_atom_site_aniso_U_33
_atom_site_aniso_U_23
_atom_site_aniso_U_13
_atom_site_aniso_U_12
C1 0.0290(12) 0.0221(10) 0.0257(11) -0.0009(8) 0.0030(9) -0.0013(9)
C2 0.0237(12) 0.0243(10) 0.0218(10) 0.0018(8) 0.0045(9) -0.0009(8)
C3 0.0218(11) 0.0253(10) 0.0205(10) 0.0008(8) 0.0035(9) -0.0047(8)
C4 0.0212(11) 0.0293(11) 0.0261(11) -0.0016(8) 0.0003(9) 0.0030(9)
C5 0.0267(12) 0.0212(10) 0.0299(11) -0.0020(8) -0.0005(9) 0.0041(8)
C6 0.0214(12) 0.0225(10) 0.0233(10) 0.0023(8) 0.0008(9) 0.0022(9)
C7 0.0282(12) 0.0193(10) 0.0313(11) -0.0049(8) 0.0069(9) 0.0006(8)
C8 0.0341(14) 0.0405(13) 0.0321(12) -0.0066(10) 0.0066(10) -0.0014(10)
C9 0.0385(14) 0.0268(11) 0.0461(14) -0.0024(10) 0.0116(11) 0.0108(10)
C10 0.0384(14) 0.0264(11) 0.0474(14) 0.0009(10) 0.0160(11) 0.0007(10)
N1 0.0273(10) 0.0285(10) 0.0284(9) 0.0001(7) 0.0015(8) -0.0033(7)
N2 0.0313(11) 0.0249(9) 0.0281(9) -0.0038(7) 0.0005(8) -0.0073(8)
N3 0.0218(10) 0.0204(8) 0.0268(9) -0.0029(7) -0.0036(7) 0.0039(7)
O1 0.0230(8) 0.0221(7) 0.0321(8) -0.0050(6) -0.0023(6) 0.0056(6)
O2 0.0251(9) 0.0222(7) 0.0353(8) -0.0024(6) -0.0058(7) 0.0050(6)

loop_
_atom_type_symbol
_atom_type_description
_atom_type_scat_dispersion_real
_atom_type_scat_dispersion_imag
_atom_type_scat_source
C C 0.0033 0.0016 'International Tables Vol C Tables 4.2.6.8 and 6.1.1.4'
H H 0.0000 0.0000 'International Tables Vol C Tables 4.2.6.8 and 6.1.1.4'
N N 0.0061 0.0033 'International Tables Vol C Tables 4.2.6.8 and 6.1.1.4'
O O 0.0106 0.0060 'International Tables Vol C Tables 4.2.6.8 and 6.1.1.4'

loop_
_geom_angle_atom_site_label_1
_geom_angle_atom_site_label_2
_geom_angle_atom_site_label_3
_geom_angle
_geom_angle_site_symmetry_1
_geom_angle_site_symmetry_3
N2 C1 C2 106.09(18) . .
N2 C1 H1 127.0 . .
C2 C1 H1 127.0 . .
C1 C2 C3 104.62(18) . .
C1 C2 C5 143.65(19) . .
C3 C2 C5 111.68(16) . .
N1 C3 C2 113.77(17) . .
N1 C3 C4 133.52(18) . .
C2 C3 C4 112.69(17) . .
N3 C4 C3 99.81(15) . .
N3 C4 H4A 111.8 . .
C3 C4 H4A 111.8 . .
N3 C4 H4B 111.8 . .
C3 C4 H4B 111.8 . .
H4A C4 H4B 109.5 . .
N3 C5 C2 100.01(15) . .
N3 C5 H5A 111.8 . .
C2 C5 H5A 111.8 . .
N3 C5 H5B 111.8 . .
C2 C5 H5B 111.8 . .
H5A C5 H5B 109.5 . .
O2 C6 O1 125.73(17) . .
O2 C6 N3 123.69(17) . .
O1 C6 N3 110.57(17) . .
O1 C7 C9 101.25(16) . .
O1 C7 C10 109.44(16) . .
C9 C7 C10 111.84(18) . .
O1 C7 C8 110.68(16) . .
C9 C7 C8 110.43(18) . .
C10 C7 C8 112.63(18) . .
C7 C8 H8A 109.5 . .
C7 C8 H8B 109.5 . .
H8A C8 H8B 109.5 . .
C7 C8 H8C 109.5 . .
H8A C8 H8C 109.5 . .
H8B C8 H8C 109.5 . .
C7 C9 H9A 109.5 . .
C7 C9 H9B 109.5 . .
H9A C9 H9B 109.5 . .
C7 C9 H9C 109.5 . .
H9A C9 H9C 109.5 . .
H9B C9 H9C 109.5 . .
C7 C10 H10A 109.5 . .
C7 C10 H10B 109.5 . .
H10A C10 H10B 109.5 . .
C7 C10 H10C 109.5 . .
H10A C10 H10C 109.5 . .
H10B C10 H10C 109.5 . .
C3 N1 N2 101.93(16) . .
C1 N2 N1 113.58(17) . .
C1 N2 H2A 127.2(14) . .
N1 N2 H2A 118.9(14) . .
C6 N3 C4 123.84(15) . .
C6 N3 C5 120.14(16) . .
C4 N3 C5 115.80(14) . .
C6 O1 C7 121.06(15) . .

loop_
_geom_bond_atom_site_label_1
_geom_bond_atom_site_label_2
_geom_bond_distance
_geom_bond_site_symmetry_2
C1 N2 1.348(3) .
C1 C2 1.369(3) .
C1 H1 0.9500 .
C2 C3 1.382(3) .
C2 C5 1.501(3) .
C3 N1 1.332(2) .
C3 C4 1.496(3) .
C4 N3 1.481(2) .
C4 H4A 0.9900 .
C4 H4B 0.9900 .
C5 N3 1.487(2) .
C5 H5A 0.9900 .
C5 H5B 0.9900 .
C6 O2 1.227(2) .
C6 O1 1.338(2) .
C6 N3 1.343(2) .
C7 O1 1.481(2) .
C7 C9 1.516(3) .
C7 C10 1.517(3) .
C7 C8 1.521(3) .
C8 H8A 0.9800 .
C8 H8B 0.9800 .
C8 H8C 0.9800 .
C9 H9A 0.9800 .
C9 H9B 0.9800 .
C9 H9C 0.9800 .
C10 H10A 0.9800 .
C10 H10B 0.9800 .
C10 H10C 0.9800 .
N1 N2 1.361(2) .
N2 H2A 0.88(2) .

loop_
_geom_hbond_atom_site_label_D
_geom_hbond_atom_site_label_H
_geom_hbond_atom_site_label_A
_geom_hbond_distance_DH
_geom_hbond_distance_HA
_geom_hbond_distance_DA
_geom_hbond_angle_DHA
_geom_hbond_site_symmetry_A
_geom_hbond_publ_flag
N2 H2A O2 0.88(2) 1.93(2) 2.791(2) 166(2) 4_444 yes
